data_7236728
loop_
_publ_author_name
'Lei, Yunxiang'
'Zhou, Yibin'
'Qian, Lebin'
'Wang, Yuxiang'
'Liu, Miaochang'
'Huang, Xiaobo'
'Wu, Ge'
'Wu, Huayue'
'Ding, Jinchang'
'Cheng, Yixiang'

_publ_section_title
;
 Polymorphism and mechanochromism of N-alkylated 1,4-dihydropyridine
 derivatives containing different electron-withdrawing end groups
;
_journal_issue 21
_journal_name_full 'Journal of Materials Chemistry C'
_journal_page_first 5183
_journal_paper_doi 10.1039/C7TC00362E
_journal_volume 5
_journal_year 2017
_chemical_formula_sum 'C12 H13 N3'
_chemical_formula_weight 199.25
_space_group_crystal_system triclinic
_space_group_IT_number 2
_space_group_name_Hall '-P 1'
_space_group_name_H-M_alt 'P -1'
_atom_sites_solution_hydrogens geom
_audit_creation_method SHELXL-2013
_audit_update_record
;
2016-08-08 deposited with the CCDC.
2017-05-09 downloaded from the CCDC.
;
_cell_angle_alpha 98.929(9)
_cell_angle_beta 91.731(9)
_cell_angle_gamma 103.705(9)
_cell_formula_units_Z 2
_cell_length_a 7.084(3)
_cell_length_b 7.646(3)
_cell_length_c 10.376(5)
_cell_measurement_reflns_used 959
_cell_measurement_temperature 293(2)
_cell_measurement_theta_max 54.045
_cell_measurement_theta_min 5.562
_cell_volume 538.1(4)
_computing_cell_refinement 'Bruker SMART'
_computing_data_collection 'Bruker SMART'
_computing_data_reduction 'Bruker SHELXTL'
_computing_molecular_graphics 'Bruker SHELXTL'
_computing_publication_material 'Bruker SHELXTL'
_computing_structure_refinement 'SHELXL-2013 (Sheldrick, 2013)'
_computing_structure_solution 'Bruker SHELXTL'
_diffrn_ambient_temperature 293(2)
_diffrn_measured_fraction_theta_full 0.998
_diffrn_measured_fraction_theta_max 0.998
_diffrn_measurement_device_type 'CCD area detector'
_diffrn_measurement_method 'phi and omega scans'
_diffrn_radiation_type MoK\a
_diffrn_radiation_wavelength 0.71073
_diffrn_reflns_av_R_equivalents 0.0179
_diffrn_reflns_av_unetI/netI 0.0339
_diffrn_reflns_Laue_measured_fraction_full 0.998
_diffrn_reflns_Laue_measured_fraction_max 0.998
_diffrn_reflns_limit_h_max 8
_diffrn_reflns_limit_h_min -8
_diffrn_reflns_limit_k_max 7
_diffrn_reflns_limit_k_min -9
_diffrn_reflns_limit_l_max 12
_diffrn_reflns_limit_l_min -12
_diffrn_reflns_number 3089
_diffrn_reflns_point_group_measured_fraction_full 0.998
_diffrn_reflns_point_group_measured_fraction_max 0.998
_diffrn_reflns_theta_full 25.242
_diffrn_reflns_theta_max 25.498
_diffrn_reflns_theta_min 1.992
_exptl_absorpt_coefficient_mu 0.076
_exptl_absorpt_correction_T_max 0.7457
_exptl_absorpt_correction_T_min 0.3546
_exptl_absorpt_correction_type multi-scan
_exptl_absorpt_process_details sadabs
_exptl_crystal_colour green
_exptl_crystal_density_diffrn 1.230
_exptl_crystal_description prismatic
_exptl_crystal_F_000 212
_exptl_crystal_size_max 0.200
_exptl_crystal_size_mid 0.170
_exptl_crystal_size_min 0.110
_refine_diff_density_max 0.184
_refine_diff_density_min -0.176
_refine_diff_density_rms 0.046
_refine_ls_extinction_coef 0.142(15)
_refine_ls_extinction_expression Fc^*^=kFc[1+0.001xFc^2^\l^3^/sin(2\q)]^-1/4^
_refine_ls_extinction_method SHELXL
_refine_ls_goodness_of_fit_ref 1.072
_refine_ls_hydrogen_treatment constr
_refine_ls_matrix_type full
_refine_ls_number_parameters 140
_refine_ls_number_reflns 1996
_refine_ls_number_restraints 0
_refine_ls_restrained_S_all 1.072
_refine_ls_R_factor_all 0.0599
_refine_ls_R_factor_gt 0.0481
_refine_ls_shift/su_max 0.000
_refine_ls_shift/su_mean 0.000
_refine_ls_structure_factor_coef Fsqd
_refine_ls_weighting_details 'w=1/[\s^2^(Fo^2^)+(0.0659P)^2^+0.0598P] where P=(Fo^2^+2Fc^2^)/3'
_refine_ls_weighting_scheme calc
_refine_ls_wR_factor_gt 0.1216
_refine_ls_wR_factor_ref 0.1319
_reflns_Friedel_coverage 0.000
_reflns_number_gt 1569
_reflns_number_total 1996
_reflns_threshold_expression 'I > 2\s(I)'
_cod_data_source_file c7tc00362e2.cif
_cod_data_source_block cd16210
_cod_database_code 7236728
_shelx_space_group_comment
; 
The symmetry employed for this shelxl refinement is uniquely defined 
by the following loop, which should always be used as a source of 
symmetry information in preference to the above space-group names. 
They are only intended as comments. 
;
_shelx_estimated_absorpt_t_min 0.985
_shelx_estimated_absorpt_t_max 0.992
_shelxl_version_number 2013-4

loop_
_space_group_symop_operation_xyz
'x, y, z'
'-x, -y, -z'

loop_
_atom_site_label
_atom_site_type_symbol
_atom_site_fract_x
_atom_site_fract_y
_atom_site_fract_z
_atom_site_U_iso_or_equiv
_atom_site_adp_type
_atom_site_occupancy
_atom_site_site_symmetry_order
_atom_site_calc_flag
_atom_site_refinement_flags_posn
_atom_site_refinement_flags_adp
N1 N 0.29535(18) 0.18008(16) 0.74875(12) 0.0358(4) Uani 1 1 d . .
N2 N 0.1345(3) -0.4597(2) 0.32228(18) 0.0725(6) Uani 1 1 d . .
N3 N 0.3066(3) 0.0588(3) 0.16938(15) 0.0689(5) Uani 1 1 d . .
C1 C 0.2396(2) -0.0123(2) 0.49226(14) 0.0339(4) Uani 1 1 d . .
C2 C 0.2021(2) -0.1000(2) 0.60197(14) 0.0363(4) Uani 1 1 d . .
H2 H 0.1566 -0.2264 0.5887 0.044 Uiso 1 1 calc R U
C3 C 0.2298(2) -0.0068(2) 0.72645(14) 0.0354(4) Uani 1 1 d . .
C4 C 0.3191(2) 0.2736(2) 0.64466(15) 0.0361(4) Uani 1 1 d . .
C5 C 0.2910(2) 0.1800(2) 0.52030(15) 0.0373(4) Uani 1 1 d . .
H5 H 0.3062 0.2452 0.4512 0.045 Uiso 1 1 calc R U
C6 C 0.2244(2) -0.1099(2) 0.36361(15) 0.0401(4) Uani 1 1 d . .
C7 C 0.1753(2) -0.3023(3) 0.33943(16) 0.0481(5) Uani 1 1 d . .
C8 C 0.2692(2) -0.0176(3) 0.25614(16) 0.0463(5) Uani 1 1 d . .
C9 C 0.1890(3) -0.1061(2) 0.84019(16) 0.0492(5) Uani 1 1 d . .
H9A H 0.1158 -0.2291 0.8094 0.074 Uiso 1 1 calc R U
H9B H 0.1154 -0.0450 0.9001 0.074 Uiso 1 1 calc R U
H9C H 0.3098 -0.1077 0.8839 0.074 Uiso 1 1 calc R U
C10 C 0.3753(3) 0.4777(2) 0.67017(18) 0.0510(5) Uani 1 1 d . .
H10A H 0.3664 0.5225 0.5893 0.077 Uiso 1 1 calc R U
H10B H 0.5066 0.5195 0.7083 0.077 Uiso 1 1 calc R U
H10C H 0.2890 0.5222 0.7293 0.077 Uiso 1 1 calc R U
C11 C 0.3425(2) 0.2801(2) 0.88470(15) 0.0464(5) Uani 1 1 d . .
H11A H 0.4511 0.3850 0.8852 0.056 Uiso 1 1 calc R U
H11B H 0.3834 0.2010 0.9386 0.056 Uiso 1 1 calc R U
C12 C 0.1734(3) 0.3450(3) 0.94455(17) 0.0587(5) Uani 1 1 d . .
H12A H 0.1438 0.4366 0.8992 0.088 Uiso 1 1 calc R U
H12B H 0.2078 0.3957 1.0351 0.088 Uiso 1 1 calc R U
H12C H 0.0614 0.2437 0.9372 0.088 Uiso 1 1 calc R U

loop_
_atom_site_aniso_label
_atom_site_aniso_U_11
_atom_site_aniso_U_22
_atom_site_aniso_U_33
_atom_site_aniso_U_23
_atom_site_aniso_U_13
_atom_site_aniso_U_12
N1 0.0378(7) 0.0356(7) 0.0331(7) 0.0038(5) 0.0030(5) 0.0082(6)
N2 0.0818(13) 0.0530(11) 0.0744(12) -0.0092(9) -0.0033(10) 0.0142(9)
N3 0.0763(12) 0.0912(14) 0.0392(9) 0.0170(9) 0.0068(8) 0.0162(10)
C1 0.0289(8) 0.0399(9) 0.0338(8) 0.0059(6) 0.0024(6) 0.0105(6)
C2 0.0388(9) 0.0311(8) 0.0396(9) 0.0065(6) 0.0031(6) 0.0091(7)
C3 0.0354(8) 0.0357(9) 0.0365(8) 0.0081(6) 0.0033(6) 0.0098(7)
C4 0.0324(8) 0.0364(9) 0.0408(9) 0.0099(7) 0.0067(6) 0.0084(6)
C5 0.0373(9) 0.0411(9) 0.0359(8) 0.0136(7) 0.0069(6) 0.0092(7)
C6 0.0395(9) 0.0466(10) 0.0335(9) 0.0029(7) 0.0009(6) 0.0119(7)
C7 0.0470(10) 0.0550(12) 0.0394(9) -0.0034(8) -0.0016(7) 0.0146(8)
C8 0.0433(10) 0.0605(11) 0.0329(9) 0.0004(8) -0.0007(7) 0.0137(8)
C9 0.0655(12) 0.0445(10) 0.0393(9) 0.0133(7) 0.0070(8) 0.0127(8)
C10 0.0598(11) 0.0358(10) 0.0562(11) 0.0080(8) 0.0136(9) 0.0076(8)
C11 0.0519(10) 0.0464(10) 0.0348(9) 0.0005(7) -0.0019(7) 0.0048(8)
C12 0.0713(13) 0.0586(12) 0.0414(10) -0.0025(8) 0.0123(9) 0.0123(10)

loop_
_atom_type_symbol
_atom_type_description
_atom_type_scat_dispersion_real
_atom_type_scat_dispersion_imag
_atom_type_scat_source
C C 0.0033 0.0016 'International Tables Vol C Tables 4.2.6.8 and 6.1.1.4'
H H 0.0000 0.0000 'International Tables Vol C Tables 4.2.6.8 and 6.1.1.4'
N N 0.0061 0.0033 'International Tables Vol C Tables 4.2.6.8 and 6.1.1.4'

loop_
_geom_angle_atom_site_label_1
_geom_angle_atom_site_label_2
_geom_angle_atom_site_label_3
_geom_angle
C3 N1 C4 119.84(13)
C3 N1 C11 119.86(13)
C4 N1 C11 120.30(13)
C2 C1 C5 115.03(13)
C2 C1 C6 122.50(14)
C5 C1 C6 122.47(13)
C3 C2 C1 122.48(14)
C3 C2 H2 118.8
C1 C2 H2 118.8
C2 C3 N1 119.94(13)
C2 C3 C9 120.58(14)
N1 C3 C9 119.47(13)
C5 C4 N1 119.90(14)
C5 C4 C10 120.71(14)
N1 C4 C10 119.40(14)
C4 C5 C1 122.40(14)
C4 C5 H5 118.8
C1 C5 H5 118.8
C7 C6 C1 120.90(14)
C7 C6 C8 118.01(14)
C1 C6 C8 120.99(15)
N2 C7 C6 178.63(19)
N3 C8 C6 179.4(2)
C3 C9 H9A 109.5
C3 C9 H9B 109.5
H9A C9 H9B 109.5
C3 C9 H9C 109.5
H9A C9 H9C 109.5
H9B C9 H9C 109.5
C4 C10 H10A 109.5
C4 C10 H10B 109.5
H10A C10 H10B 109.5
C4 C10 H10C 109.5
H10A C10 H10C 109.5
H10B C10 H10C 109.5
N1 C11 C12 113.46(13)
N1 C11 H11A 108.9
C12 C11 H11A 108.9
N1 C11 H11B 108.9
C12 C11 H11B 108.9
H11A C11 H11B 107.7
C11 C12 H12A 109.5
C11 C12 H12B 109.5
H12A C12 H12B 109.5
C11 C12 H12C 109.5
H12A C12 H12C 109.5
H12B C12 H12C 109.5

loop_
_geom_bond_atom_site_label_1
_geom_bond_atom_site_label_2
_geom_bond_distance
N1 C3 1.374(2)
N1 C4 1.378(2)
N1 C11 1.484(2)
N2 C7 1.153(2)
N3 C8 1.152(2)
C1 C2 1.409(2)
C1 C5 1.410(2)
C1 C6 1.412(2)
C2 C3 1.359(2)
C2 H2 0.9300
C3 C9 1.499(2)
C4 C5 1.359(2)
C4 C10 1.495(2)
C5 H5 0.9300
C6 C7 1.409(3)
C6 C8 1.415(2)
C9 H9A 0.9600
C9 H9B 0.9600
C9 H9C 0.9600
C10 H10A 0.9600
C10 H10B 0.9600
C10 H10C 0.9600
C11 C12 1.516(3)
C11 H11A 0.9700
C11 H11B 0.9700
C12 H12A 0.9600
C12 H12B 0.9600
C12 H12C 0.9600

loop_
_geom_torsion_atom_site_label_1
_geom_torsion_atom_site_label_2
_geom_torsion_atom_site_label_3
_geom_torsion_atom_site_label_4
_geom_torsion
C5 C1 C2 C3 -5.5(2)
C6 C1 C2 C3 175.28(14)
C1 C2 C3 N1 0.5(2)
C1 C2 C3 C9 -179.60(14)
C4 N1 C3 C2 4.8(2)
C11 N1 C3 C2 -174.50(13)
C4 N1 C3 C9 -175.11(14)
C11 N1 C3 C9 5.6(2)
C3 N1 C4 C5 -4.7(2)
C11 N1 C4 C5 174.58(13)
C3 N1 C4 C10 175.18(14)
C11 N1 C4 C10 -5.6(2)
N1 C4 C5 C1 -0.7(2)
C10 C4 C5 C1 179.43(14)
C2 C1 C5 C4 5.6(2)
C6 C1 C5 C4 -175.20(14)
C2 C1 C6 C7 -1.7(2)
C5 C1 C6 C7 179.11(14)
C2 C1 C6 C8 -177.99(14)
C5 C1 C6 C8 2.9(2)
C3 N1 C11 C12 -92.70(18)
C4 N1 C11 C12 88.03(18)
